data_1564892
loop_
_publ_author_name
'P\'erez-Ortega, Ignacio'
'Alb\'eniz, Ana C.'

_publ_section_title
;
 Highly efficient vinylic addition polymerization of 5-vinyl-2-norbornene
 using benzylic palladium complexes as precatalysts
;
_journal_issue 41
_journal_name_full 'Polymer Chemistry'
_journal_page_first 5963
_journal_page_last 5969
_journal_paper_doi 10.1039/D1PY01165K
_journal_volume 12
_journal_year 2021
_chemical_formula_moiety 'C34 H44 F5 N P Pd, B F4'
_chemical_formula_sum 'C34 H44 B F9 N P Pd'
_chemical_formula_weight 785.88
_space_group_crystal_system triclinic
_space_group_IT_number 2
_space_group_name_Hall '-P 1'
_space_group_name_H-M_alt 'P -1'
_atom_sites_solution_hydrogens mixed
_atom_sites_solution_primary dual
_audit_creation_date 2021-08-10
_audit_creation_method
;
Olex2 1.2
(compiled 2018.05.29 svn.r3508 for OlexSys, GUI svn.r5506)
;
_audit_update_record
;
2021-08-27 deposited with the CCDC.	2021-10-06 downloaded from the CCDC.
;
_cell_angle_alpha 109.041(6)
_cell_angle_beta 91.911(6)
_cell_angle_gamma 107.037(5)
_cell_formula_units_Z 2
_cell_length_a 10.3004(6)
_cell_length_b 13.2588(7)
_cell_length_c 16.2684(14)
_cell_measurement_reflns_used 3209
_cell_measurement_temperature 298
_cell_measurement_theta_max 23.4530
_cell_measurement_theta_min 3.6960
_cell_volume 1987.5(3)
_computing_cell_refinement 'CrysAlisPro 1.171.39.45g (Rigaku OD, 2018)'
_computing_data_collection 'CrysAlisPro 1.171.39.45g (Rigaku OD, 2018)'
_computing_data_reduction 'CrysAlisPro 1.171.39.45g (Rigaku OD, 2018)'
_computing_molecular_graphics 'Olex2 (Dolomanov et al., 2009)'
_computing_publication_material 'Olex2 (Dolomanov et al., 2009)'
_computing_structure_refinement 'ShelXL (Sheldrick, 2015)'
_computing_structure_solution 'ShelXT (Sheldrick, 2015)'
_diffrn_ambient_temperature 298.0
_diffrn_detector_area_resol_mean 10.4757
_diffrn_detector_type Atlas
_diffrn_measured_fraction_theta_full 0.992
_diffrn_measured_fraction_theta_max 0.818
_diffrn_measurement_details
;
List of Runs (angles in degrees, time in seconds):

  # Type    Start    End  Width  t~exp~   \w     \q     \k     \f   Frames
#--------------------------------------------------------------------------
  1  \w    -35.00  63.00   1.00   26.45    --  -10.48  57.00 -90.00   98
  2  \w    -75.00  15.00   1.00   26.45    --  -10.48 -57.00 120.00   90
  3  \w     34.00 100.00   1.00   26.45    --   12.36-178.00 120.00   66
;
_diffrn_measurement_device 'four-circle diffractometer'
_diffrn_measurement_device_type 'SuperNova, Dual, Cu at home/near, Atlas'
_diffrn_measurement_method '\w scans'
_diffrn_radiation_type MoK\a
_diffrn_radiation_wavelength 0.71073
_diffrn_reflns_av_R_equivalents 0.0374
_diffrn_reflns_av_unetI/netI 0.0892
_diffrn_reflns_Laue_measured_fraction_full 0.992
_diffrn_reflns_Laue_measured_fraction_max 0.818
_diffrn_reflns_limit_h_max 14
_diffrn_reflns_limit_h_min -10
_diffrn_reflns_limit_k_max 16
_diffrn_reflns_limit_k_min -18
_diffrn_reflns_limit_l_max 20
_diffrn_reflns_limit_l_min -21
_diffrn_reflns_number 13942
_diffrn_reflns_point_group_measured_fraction_full 0.992
_diffrn_reflns_point_group_measured_fraction_max 0.818
_diffrn_reflns_theta_full 25.242
_diffrn_reflns_theta_max 29.534
_diffrn_reflns_theta_min 3.433
_exptl_absorpt_coefficient_mu 0.571
_exptl_absorpt_correction_T_max 1.000
_exptl_absorpt_correction_T_min 0.367
_exptl_absorpt_correction_type gaussian
_exptl_absorpt_process_details
;
CrysAlisPro 1.171.39.45g (Rigaku Oxford Diffraction, 2018)
Numerical absorption correction based on gaussian integration over
			a multifaceted crystal model
Empirical absorption correction using spherical harmonics,
 implemented in SCALE3 ABSPACK scaling algorithm.
;
_exptl_crystal_colour 'clear light yellow'
_exptl_crystal_colour_lustre clear
_exptl_crystal_colour_modifier light
_exptl_crystal_colour_primary yellow
_exptl_crystal_density_diffrn 1.313
_exptl_crystal_description block
_exptl_crystal_F_000 804
_exptl_crystal_size_max 0.362
_exptl_crystal_size_mid 0.181
_exptl_crystal_size_min 0.111
_refine_diff_density_max 0.458
_refine_diff_density_min -0.612
_refine_diff_density_rms 0.069
_refine_ls_extinction_method none
_refine_ls_goodness_of_fit_ref 1.005
_refine_ls_hydrogen_treatment mixed
_refine_ls_matrix_type full
_refine_ls_number_parameters 456
_refine_ls_number_reflns 9092
_refine_ls_number_restraints 1
_refine_ls_restrained_S_all 1.005
_refine_ls_R_factor_all 0.0965
_refine_ls_R_factor_gt 0.0547
_refine_ls_shift/su_max 0.000
_refine_ls_shift/su_mean 0.000
_refine_ls_structure_factor_coef Fsqd
_refine_ls_weighting_details 'w=1/[\s^2^(Fo^2^)+(0.0383P)^2^] where P=(Fo^2^+2Fc^2^)/3'
_refine_ls_weighting_scheme calc
_refine_ls_wR_factor_gt 0.0980
_refine_ls_wR_factor_ref 0.1218
_reflns_Friedel_coverage 0.000
_reflns_number_gt 5689
_reflns_number_total 9092
_reflns_threshold_expression 'I > 2\s(I)'
_cod_data_source_file d1py01165k2.cif
_cod_data_source_block 4-BF4
_cod_depositor_comments 'Adding full bibliography for 1564891--1564892.cif.'
_cod_original_cell_volume 1987.5(2)
_cod_database_code 1564892
_shelx_shelxl_version_number 2014/7
_shelx_space_group_comment
;
The symmetry employed for this shelxl refinement is uniquely defined
by the following loop, which should always be used as a source of
symmetry information in preference to the above space-group names.
They are only intended as comments.
;
_olex2_refinement_description
;
1. Fixed Uiso
 At 1.2 times of:
  All C(H) groups, All C(H,H) groups
 At 1.5 times of:
  All C(H,H,H) groups
2. Restrained distances
 F13A-F12A
 2 with sigma of 0.02
3. Others
 Fixed Sof: F11A(0.5) F11B(0.5) F12A(0.5) F12B(0.5) F13A(0.5) F13B(0.5)
4.a Ternary CH refined with riding coordinates:
 C7(H7), C17(H17), C23(H23), C29(H29)
4.b Secondary CH2 refined with riding coordinates:
 C8(H8A,H8B), C18(H18A,H18B), C19(H19A,H19B), C20(H20A,H20B), C21(H21A,H21B),
 C22(H22A,H22B), C24(H24A,H24B), C25(H25A,H25B), C26(H26A,H26B), C27(H27A,H27B),
  C28(H28A,H28B), C30(H30A,H30B), C31(H31A,H31B), C32(H32A,H32B), C33(H33A,
 H33B), C34(H34A,H34B)
4.c Aromatic/amide H refined with riding coordinates:
 C3(H3), C4(H4), C5(H5), C6(H6)
4.d Idealised Me refined as rotating group:
 C16(H16A,H16B,H16C)
;
_olex2_submission_special_instructions 'No special instructions were received'
_oxdiff_exptl_absorpt_empirical_details
;
Empirical correction (ABSPACK) includes:
- Absorption correction using spherical harmonics
- Frame scaling
;

loop_
_space_group_symop_operation_xyz
'x, y, z'
'-x, -y, -z'

loop_
_atom_site_label
_atom_site_type_symbol
_atom_site_fract_x
_atom_site_fract_y
_atom_site_fract_z
_atom_site_U_iso_or_equiv
_atom_site_adp_type
_atom_site_occupancy
_atom_site_site_symmetry_order
_atom_site_calc_flag
_atom_site_refinement_flags_posn
_atom_site_refinement_flags_adp
_atom_site_refinement_flags_occupancy
_atom_site_disorder_assembly
_atom_site_disorder_group
C1 C 0.6954(5) 0.2720(3) 0.3924(3) 0.0596(11) Uani 1 1 d . . . . .
F1 F 0.5752(3) -0.0534(2) 0.1498(2) 0.0958(9) Uani 1 1 d . . . . .
N1 N 0.6996(4) 0.5439(3) 0.3621(3) 0.0708(11) Uani 1 1 d . . . . .
P1 P 0.69791(9) 0.35827(7) 0.16737(7) 0.0386(2) Uani 1 1 d . . . . .
Pd1 Pd 0.67251(3) 0.37002(2) 0.30897(2) 0.04887(12) Uani 1 1 d . . . . .
C2 C 0.6143(6) 0.3320(4) 0.4401(4) 0.0688(13) Uani 1 1 d . . . . .
H2 H 0.527(4) 0.316(3) 0.417(3) 0.044(11) Uiso 1 1 d . . . . .
F2 F 0.5414(4) -0.2510(2) 0.1714(3) 0.1379(15) Uani 1 1 d . . . . .
C3 C 0.6689(7) 0.4135(4) 0.5237(4) 0.0893(16) Uani 1 1 d . . . . .
H3 H 0.6150 0.4533 0.5554 0.107 Uiso 1 1 calc R . . . .
F3 F 0.4413(4) -0.2864(2) 0.3144(3) 0.1381(15) Uani 1 1 d . . . . .
C4 C 0.7992(8) 0.4345(5) 0.5585(4) 0.108(2) Uani 1 1 d . . . . .
H4 H 0.8338 0.4881 0.6143 0.130 Uiso 1 1 calc R . . . .
F4 F 0.3686(4) -0.1224(3) 0.4337(3) 0.1442(15) Uani 1 1 d . . . . .
C5 C 0.8804(7) 0.3781(5) 0.5127(5) 0.107(2) Uani 1 1 d . . . . .
H5 H 0.9700 0.3939 0.5376 0.129 Uiso 1 1 calc R . . . .
F5 F 0.3981(4) 0.0733(3) 0.4113(2) 0.1151(12) Uani 1 1 d . . . . .
C6 C 0.8318(5) 0.2984(4) 0.4305(4) 0.0822(15) Uani 1 1 d . . . . .
H6 H 0.8889 0.2615 0.3997 0.099 Uiso 1 1 calc R . . . .
C7 C 0.6481(4) 0.2066(3) 0.2991(3) 0.0557(11) Uani 1 1 d . . . . .
H7 H 0.7172 0.1775 0.2687 0.067 Uiso 1 1 calc R . . . .
C8 C 0.5040(4) 0.1268(3) 0.2656(3) 0.0632(12) Uani 1 1 d . . . . .
H8A H 0.4831 0.1123 0.2034 0.076 Uiso 1 1 calc R . . . .
H8B H 0.4399 0.1614 0.2960 0.076 Uiso 1 1 calc R . . . .
C9 C 0.4866(4) 0.0165(3) 0.2798(3) 0.0589(11) Uani 1 1 d . . . . .
C10 C 0.4364(5) -0.0049(4) 0.3504(4) 0.0796(14) Uani 1 1 d . . . . .
C11 C 0.4202(6) -0.1076(5) 0.3622(4) 0.0911(17) Uani 1 1 d . . . . .
C12 C 0.4571(6) -0.1884(4) 0.3024(5) 0.0924(19) Uani 1 1 d . . . . .
C13 C 0.5076(5) -0.1695(4) 0.2324(5) 0.0881(17) Uani 1 1 d . . . . .
C14 C 0.5236(5) -0.0688(4) 0.2213(4) 0.0707(13) Uani 1 1 d . . . . .
C15 C 0.7150(5) 0.6340(4) 0.3984(3) 0.0737(14) Uani 1 1 d . . . . .
C16 C 0.7378(9) 0.7541(4) 0.4458(5) 0.146(3) Uani 1 1 d . . . . .
H16A H 0.7275 0.7900 0.4046 0.218 Uiso 1 1 calc GR . . . .
H16B H 0.8287 0.7886 0.4780 0.218 Uiso 1 1 calc GR . . . .
H16C H 0.6720 0.7621 0.4858 0.218 Uiso 1 1 calc GR . . . .
C17 C 0.8355(4) 0.4877(3) 0.1739(3) 0.0478(9) Uani 1 1 d . . . . .
H17 H 0.7988 0.5479 0.2050 0.057 Uiso 1 1 calc R . . . .
C18 C 0.9660(4) 0.5128(3) 0.2349(3) 0.0615(12) Uani 1 1 d . . . . .
H18A H 0.9417 0.5036 0.2897 0.074 Uiso 1 1 calc R . . . .
H18B H 1.0130 0.4594 0.2079 0.074 Uiso 1 1 calc R . . . .
C19 C 1.0611(5) 0.6312(4) 0.2536(4) 0.0920(17) Uani 1 1 d . . . . .
H19A H 1.0203 0.6843 0.2901 0.110 Uiso 1 1 calc R . . . .
H19B H 1.1469 0.6410 0.2865 0.110 Uiso 1 1 calc R . . . .
C20 C 1.0900(5) 0.6576(4) 0.1729(4) 0.0806(15) Uani 1 1 d . . . . .
H20A H 1.1462 0.6146 0.1419 0.097 Uiso 1 1 calc R . . . .
H20B H 1.1419 0.7369 0.1894 0.097 Uiso 1 1 calc R . . . .
C21 C 0.9614(4) 0.6315(4) 0.1123(3) 0.0680(13) Uani 1 1 d . . . . .
H21A H 0.9861 0.6423 0.0580 0.082 Uiso 1 1 calc R . . . .
H21B H 0.9124 0.6832 0.1394 0.082 Uiso 1 1 calc R . . . .
C22 C 0.8672(4) 0.5098(4) 0.0914(3) 0.0651(12) Uani 1 1 d . . . . .
H22A H 0.7826 0.4974 0.0560 0.078 Uiso 1 1 calc R . . . .
H22B H 0.9117 0.4578 0.0579 0.078 Uiso 1 1 calc R . . . .
C23 C 0.7354(3) 0.2322(3) 0.0963(3) 0.0442(9) Uani 1 1 d . . . . .
H23 H 0.6660 0.1677 0.1029 0.053 Uiso 1 1 calc R . . . .
C24 C 0.8735(4) 0.2263(3) 0.1282(3) 0.0568(11) Uani 1 1 d . . . . .
H24A H 0.8805 0.2387 0.1905 0.068 Uiso 1 1 calc R . . . .
H24B H 0.9473 0.2851 0.1193 0.068 Uiso 1 1 calc R . . . .
C25 C 0.8881(5) 0.1109(4) 0.0780(4) 0.0759(15) Uani 1 1 d . . . . .
H25A H 0.9770 0.1093 0.0980 0.091 Uiso 1 1 calc R . . . .
H25B H 0.8181 0.0526 0.0902 0.091 Uiso 1 1 calc R . . . .
C26 C 0.8744(5) 0.0875(4) -0.0185(4) 0.0797(16) Uani 1 1 d . . . . .
H26A H 0.8781 0.0123 -0.0487 0.096 Uiso 1 1 calc R . . . .
H26B H 0.9509 0.1407 -0.0313 0.096 Uiso 1 1 calc R . . . .
C27 C 0.7412(5) 0.0966(3) -0.0528(3) 0.0709(13) Uani 1 1 d . . . . .
H27A H 0.6649 0.0363 -0.0479 0.085 Uiso 1 1 calc R . . . .
H27B H 0.7400 0.0875 -0.1144 0.085 Uiso 1 1 calc R . . . .
C28 C 0.7232(4) 0.2102(3) -0.0019(3) 0.0536(10) Uani 1 1 d . . . . .
H28A H 0.7926 0.2700 -0.0130 0.064 Uiso 1 1 calc R . . . .
H28B H 0.6339 0.2106 -0.0224 0.064 Uiso 1 1 calc R . . . .
C29 C 0.5449(3) 0.3601(3) 0.1063(3) 0.0443(9) Uani 1 1 d . . . . .
H29 H 0.5671 0.3627 0.0488 0.053 Uiso 1 1 calc R . . . .
C30 C 0.5026(4) 0.4641(3) 0.1537(3) 0.0643(13) Uani 1 1 d . . . . .
H30A H 0.4813 0.4639 0.2113 0.077 Uiso 1 1 calc R . . . .
H30B H 0.5780 0.5321 0.1615 0.077 Uiso 1 1 calc R . . . .
C31 C 0.3767(4) 0.4630(4) 0.0999(4) 0.0740(15) Uani 1 1 d . . . . .
H31A H 0.3500 0.5282 0.1308 0.089 Uiso 1 1 calc R . . . .
H31B H 0.4002 0.4680 0.0437 0.089 Uiso 1 1 calc R . . . .
C32 C 0.2581(4) 0.3573(4) 0.0845(3) 0.0722(14) Uani 1 1 d . . . . .
H32A H 0.1812 0.3574 0.0485 0.087 Uiso 1 1 calc R . . . .
H32B H 0.2294 0.3553 0.1403 0.087 Uiso 1 1 calc R . . . .
C33 C 0.2987(4) 0.2532(4) 0.0390(3) 0.0720(13) Uani 1 1 d . . . . .
H33A H 0.2226 0.1861 0.0323 0.086 Uiso 1 1 calc R . . . .
H33B H 0.3189 0.2516 -0.0192 0.086 Uiso 1 1 calc R . . . .
C34 C 0.4237(4) 0.2531(3) 0.0914(3) 0.0575(11) Uani 1 1 d . . . . .
H34A H 0.4495 0.1875 0.0599 0.069 Uiso 1 1 calc R . . . .
H34B H 0.4011 0.2482 0.1476 0.069 Uiso 1 1 calc R . . . .
B1 B 0.2045(9) 0.2670(8) 0.3082(6) 0.097(2) Uani 1 1 d . . . . .
F10 F 0.1998(4) 0.1731(4) 0.2397(4) 0.1630(18) Uani 1 1 d . . . . .
F11A F 0.120(2) 0.2523(11) 0.3680(13) 0.171(5) Uani 0.5 1 d . . P A 1
F11B F 0.227(2) 0.2412(16) 0.3741(10) 0.243(9) Uani 0.5 1 d . . P A 2
F12A F 0.172(2) 0.3374(18) 0.2754(10) 0.185(7) Uani 0.5 1 d D . P A 1
F12B F 0.0970(16) 0.293(2) 0.2991(13) 0.222(13) Uani 0.5 1 d . . P A 2
F13A F 0.3237(16) 0.320(2) 0.3514(16) 0.192(11) Uani 0.5 1 d D . P A 1
F13B F 0.3243(19) 0.3467(18) 0.3110(13) 0.166(9) Uani 0.5 1 d . . P A 2

loop_
_atom_site_aniso_label
_atom_site_aniso_U_11
_atom_site_aniso_U_22
_atom_site_aniso_U_33
_atom_site_aniso_U_23
_atom_site_aniso_U_13
_atom_site_aniso_U_12
C1 0.065(3) 0.057(2) 0.056(3) 0.034(2) -0.005(2) 0.006(2)
F1 0.112(2) 0.0743(18) 0.087(3) 0.0199(18) 0.023(2) 0.0178(17)
N1 0.107(3) 0.050(2) 0.054(3) 0.017(2) 0.009(2) 0.025(2)
P1 0.0347(5) 0.0390(5) 0.0407(6) 0.0142(4) 0.0008(4) 0.0103(4)
Pd1 0.0577(2) 0.04372(17) 0.0430(2) 0.01520(14) 0.00261(15) 0.01363(14)
C2 0.073(3) 0.081(3) 0.055(4) 0.035(3) 0.003(3) 0.017(3)
F2 0.163(3) 0.0650(18) 0.178(4) 0.026(2) 0.045(3) 0.041(2)
C3 0.130(5) 0.081(4) 0.047(4) 0.020(3) 0.005(4) 0.022(4)
F3 0.147(3) 0.077(2) 0.199(5) 0.084(3) -0.008(3) 0.013(2)
C4 0.145(6) 0.088(4) 0.065(5) 0.025(4) -0.034(4) 0.005(4)
F4 0.192(4) 0.133(3) 0.108(4) 0.077(3) 0.032(3) 0.014(3)
C5 0.100(5) 0.107(5) 0.092(6) 0.037(4) -0.045(4) 0.007(4)
F5 0.154(3) 0.097(2) 0.089(3) 0.028(2) 0.043(2) 0.035(2)
C6 0.084(4) 0.080(3) 0.084(5) 0.040(3) -0.014(3) 0.018(3)
C7 0.055(2) 0.052(2) 0.063(3) 0.029(2) 0.000(2) 0.013(2)
C8 0.067(3) 0.053(2) 0.067(4) 0.024(2) -0.004(2) 0.015(2)
C9 0.062(3) 0.048(2) 0.056(3) 0.017(2) -0.005(2) 0.005(2)
C10 0.088(4) 0.071(3) 0.073(4) 0.026(3) 0.009(3) 0.014(3)
C11 0.104(4) 0.080(4) 0.082(5) 0.048(4) 0.000(4) -0.001(3)
C12 0.090(4) 0.062(3) 0.125(6) 0.050(4) -0.004(4) 0.007(3)
C13 0.085(4) 0.050(3) 0.118(6) 0.023(3) 0.007(4) 0.014(3)
C14 0.072(3) 0.058(3) 0.075(4) 0.026(3) 0.002(3) 0.008(2)
C15 0.110(4) 0.061(3) 0.051(3) 0.021(3) 0.012(3) 0.027(3)
C16 0.254(9) 0.052(3) 0.104(6) 0.004(3) 0.009(6) 0.040(5)
C17 0.042(2) 0.049(2) 0.049(3) 0.021(2) -0.0022(19) 0.0051(18)
C18 0.048(2) 0.061(2) 0.066(3) 0.028(2) -0.021(2) 0.001(2)
C19 0.068(3) 0.087(3) 0.095(5) 0.042(3) -0.029(3) -0.021(3)
C20 0.059(3) 0.078(3) 0.095(5) 0.047(3) -0.007(3) -0.009(2)
C21 0.061(3) 0.070(3) 0.073(4) 0.042(3) 0.003(3) 0.001(2)
C22 0.055(3) 0.073(3) 0.060(3) 0.029(3) 0.001(2) 0.004(2)
C23 0.0379(19) 0.0415(19) 0.051(3) 0.0136(19) 0.0049(18) 0.0124(17)
C24 0.046(2) 0.064(2) 0.062(3) 0.019(2) 0.005(2) 0.025(2)
C25 0.072(3) 0.076(3) 0.092(5) 0.026(3) 0.017(3) 0.046(3)
C26 0.076(3) 0.062(3) 0.099(5) 0.011(3) 0.021(3) 0.037(3)
C27 0.072(3) 0.057(3) 0.066(4) 0.000(2) 0.008(3) 0.020(2)
C28 0.052(2) 0.052(2) 0.050(3) 0.010(2) 0.005(2) 0.017(2)
C29 0.0369(19) 0.052(2) 0.048(3) 0.022(2) 0.0025(18) 0.0151(17)
C30 0.048(2) 0.060(2) 0.086(4) 0.019(3) 0.001(2) 0.028(2)
C31 0.054(3) 0.075(3) 0.106(5) 0.038(3) 0.002(3) 0.035(3)
C32 0.043(2) 0.103(4) 0.085(4) 0.048(3) 0.005(2) 0.028(3)
C33 0.042(2) 0.077(3) 0.085(4) 0.028(3) -0.011(2) 0.004(2)
C34 0.040(2) 0.053(2) 0.075(4) 0.026(2) -0.002(2) 0.0062(19)
B1 0.090(6) 0.115(6) 0.103(7) 0.044(6) 0.023(6) 0.049(5)
F10 0.126(3) 0.149(3) 0.167(5) 0.001(4) 0.027(3) 0.037(3)
F11A 0.139(10) 0.214(10) 0.152(13) 0.058(10) 0.084(11) 0.046(10)
F11B 0.172(14) 0.39(2) 0.179(14) 0.209(16) -0.030(12) -0.009(16)
F12A 0.234(19) 0.281(16) 0.118(9) 0.079(10) 0.032(12) 0.186(17)
F12B 0.103(9) 0.35(3) 0.147(17) -0.057(15) -0.054(9) 0.147(14)
F13A 0.087(11) 0.189(17) 0.23(2) -0.031(13) -0.065(12) 0.076(12)
F13B 0.140(15) 0.141(10) 0.147(14) 0.005(9) 0.048(12) -0.007(9)

loop_
_atom_type_symbol
_atom_type_description
_atom_type_scat_dispersion_real
_atom_type_scat_dispersion_imag
_atom_type_scat_source
C C 0.0033 0.0016 'International Tables Vol C Tables 4.2.6.8 and 6.1.1.4'
H H 0.0000 0.0000 'International Tables Vol C Tables 4.2.6.8 and 6.1.1.4'
B B 0.0013 0.0007 'International Tables Vol C Tables 4.2.6.8 and 6.1.1.4'
F F 0.0171 0.0103 'International Tables Vol C Tables 4.2.6.8 and 6.1.1.4'
N N 0.0061 0.0033 'International Tables Vol C Tables 4.2.6.8 and 6.1.1.4'
P P 0.1023 0.0942 'International Tables Vol C Tables 4.2.6.8 and 6.1.1.4'
Pd Pd -0.9988 1.0072 'International Tables Vol C Tables 4.2.6.8 and 6.1.1.4'

loop_
_exptl_crystal_face_index_h
_exptl_crystal_face_index_k
_exptl_crystal_face_index_l
_exptl_crystal_face_perp_dist
-7 18 -12 0.0904
7 -18 12 0.0904
-5 -1 -18 0.1501
5 1 18 0.1501
12 2 -11 0.0557
-12 -2 11 0.0557

loop_
_geom_angle_atom_site_label_1
_geom_angle_atom_site_label_2
_geom_angle_atom_site_label_3
_geom_angle
_geom_angle_site_symmetry_1
_geom_angle_site_symmetry_3
_geom_angle_publ_flag
C2 C1 Pd1 80.0(2) . . ?
C2 C1 C6 117.8(5) . . ?
C2 C1 C7 118.5(4) . . ?
C6 C1 Pd1 113.9(3) . . ?
C6 C1 C7 121.9(5) . . ?
C7 C1 Pd1 64.39(19) . . ?
C15 N1 Pd1 172.6(4) . . ?
C17 P1 Pd1 106.42(14) . . ?
C17 P1 C23 110.31(17) . . ?
C23 P1 Pd1 116.58(12) . . ?
C29 P1 Pd1 113.06(12) . . ?
C29 P1 C17 105.43(15) . . ?
C29 P1 C23 104.55(17) . . ?
C1 Pd1 P1 136.23(13) . . ?
C1 Pd1 C2 35.04(16) . . ?
N1 Pd1 C1 122.17(17) . . ?
N1 Pd1 P1 97.76(10) . . ?
N1 Pd1 C2 95.70(16) . . ?
P1 Pd1 C2 165.36(14) . . ?
C7 Pd1 C1 39.83(16) . . ?
C7 Pd1 N1 161.56(16) . . ?
C7 Pd1 P1 100.51(13) . . ?
C7 Pd1 C2 66.42(18) . . ?
C1 C2 Pd1 65.0(2) . . ?
C1 C2 H2 119(3) . . ?
C1 C2 C3 119.8(5) . . ?
Pd1 C2 H2 85(2) . . ?
C3 C2 Pd1 121.3(3) . . ?
C3 C2 H2 121(3) . . ?
C2 C3 H3 119.8 . . ?
C4 C3 C2 120.4(6) . . ?
C4 C3 H3 119.8 . . ?
C3 C4 H4 119.6 . . ?
C3 C4 C5 120.8(6) . . ?
C5 C4 H4 119.6 . . ?
C4 C5 H5 119.6 . . ?
C4 C5 C6 120.8(6) . . ?
C6 C5 H5 119.6 . . ?
C1 C6 H6 119.8 . . ?
C5 C6 C1 120.3(5) . . ?
C5 C6 H6 119.8 . . ?
C1 C7 Pd1 75.8(2) . . ?
C1 C7 H7 113.0 . . ?
C1 C7 C8 122.3(4) . . ?
Pd1 C7 H7 113.0 . . ?
C8 C7 Pd1 114.4(2) . . ?
C8 C7 H7 113.0 . . ?
C7 C8 H8A 109.4 . . ?
C7 C8 H8B 109.4 . . ?
C7 C8 C9 111.1(3) . . ?
H8A C8 H8B 108.0 . . ?
C9 C8 H8A 109.4 . . ?
C9 C8 H8B 109.4 . . ?
C10 C9 C8 122.9(4) . . ?
C10 C9 C14 115.5(4) . . ?
C14 C9 C8 121.5(4) . . ?
F5 C10 C9 120.0(4) . . ?
F5 C10 C11 117.8(5) . . ?
C9 C10 C11 122.2(5) . . ?
F4 C11 C10 118.5(6) . . ?
F4 C11 C12 121.9(5) . . ?
C12 C11 C10 119.6(5) . . ?
F3 C12 C11 119.1(6) . . ?
C13 C12 F3 121.4(6) . . ?
C13 C12 C11 119.5(4) . . ?
F2 C13 C14 119.7(6) . . ?
C12 C13 F2 119.7(5) . . ?
C12 C13 C14 120.6(5) . . ?
F1 C14 C9 119.0(4) . . ?
F1 C14 C13 118.5(5) . . ?
C13 C14 C9 122.5(5) . . ?
N1 C15 C16 179.0(6) . . ?
C15 C16 H16A 109.5 . . ?
C15 C16 H16B 109.5 . . ?
C15 C16 H16C 109.5 . . ?
H16A C16 H16B 109.5 . . ?
H16A C16 H16C 109.5 . . ?
H16B C16 H16C 109.5 . . ?
P1 C17 H17 103.2 . . ?
C18 C17 P1 114.0(2) . . ?
C18 C17 H17 103.2 . . ?
C22 C17 P1 119.1(3) . . ?
C22 C17 H17 103.2 . . ?
C22 C17 C18 111.7(3) . . ?
C17 C18 H18A 109.4 . . ?
C17 C18 H18B 109.4 . . ?
H18A C18 H18B 108.0 . . ?
C19 C18 C17 111.3(3) . . ?
C19 C18 H18A 109.4 . . ?
C19 C18 H18B 109.4 . . ?
C18 C19 H19A 108.9 . . ?
C18 C19 H19B 108.9 . . ?
H19A C19 H19B 107.8 . . ?
C20 C19 C18 113.2(5) . . ?
C20 C19 H19A 108.9 . . ?
C20 C19 H19B 108.9 . . ?
C19 C20 H20A 109.0 . . ?
C19 C20 H20B 109.0 . . ?
C19 C20 C21 112.7(4) . . ?
H20A C20 H20B 107.8 . . ?
C21 C20 H20A 109.0 . . ?
C21 C20 H20B 109.0 . . ?
C20 C21 H21A 109.3 . . ?
C20 C21 H21B 109.3 . . ?
C20 C21 C22 111.5(3) . . ?
H21A C21 H21B 108.0 . . ?
C22 C21 H21A 109.3 . . ?
C22 C21 H21B 109.3 . . ?
C17 C22 C21 110.7(4) . . ?
C17 C22 H22A 109.5 . . ?
C17 C22 H22B 109.5 . . ?
C21 C22 H22A 109.5 . . ?
C21 C22 H22B 109.5 . . ?
H22A C22 H22B 108.1 . . ?
P1 C23 H23 105.5 . . ?
C24 C23 P1 112.6(3) . . ?
C24 C23 H23 105.5 . . ?
C28 C23 P1 117.3(2) . . ?
C28 C23 H23 105.5 . . ?
C28 C23 C24 109.6(3) . . ?
C23 C24 H24A 109.5 . . ?
C23 C24 H24B 109.5 . . ?
C23 C24 C25 110.6(3) . . ?
H24A C24 H24B 108.1 . . ?
C25 C24 H24A 109.5 . . ?
C25 C24 H24B 109.5 . . ?
C24 C25 H25A 109.4 . . ?
C24 C25 H25B 109.4 . . ?
H25A C25 H25B 108.0 . . ?
C26 C25 C24 111.1(3) . . ?
C26 C25 H25A 109.4 . . ?
C26 C25 H25B 109.4 . . ?
C25 C26 H26A 109.2 . . ?
C25 C26 H26B 109.2 . . ?
C25 C26 C27 111.9(4) . . ?
H26A C26 H26B 107.9 . . ?
C27 C26 H26A 109.2 . . ?
C27 C26 H26B 109.2 . . ?
C26 C27 H27A 109.3 . . ?
C26 C27 H27B 109.3 . . ?
C26 C27 C28 111.8(4) . . ?
H27A C27 H27B 107.9 . . ?
C28 C27 H27A 109.3 . . ?
C28 C27 H27B 109.3 . . ?
C23 C28 C27 111.1(3) . . ?
C23 C28 H28A 109.4 . . ?
C23 C28 H28B 109.4 . . ?
C27 C28 H28A 109.4 . . ?
C27 C28 H28B 109.4 . . ?
H28A C28 H28B 108.0 . . ?
P1 C29 H29 108.1 . . ?
C30 C29 P1 112.0(3) . . ?
C30 C29 H29 108.1 . . ?
C34 C29 P1 111.0(2) . . ?
C34 C29 H29 108.1 . . ?
C34 C29 C30 109.4(3) . . ?
C29 C30 H30A 109.6 . . ?
C29 C30 H30B 109.6 . . ?
H30A C30 H30B 108.2 . . ?
C31 C30 C29 110.1(4) . . ?
C31 C30 H30A 109.6 . . ?
C31 C30 H30B 109.6 . . ?
C30 C31 H31A 109.4 . . ?
C30 C31 H31B 109.4 . . ?
H31A C31 H31B 108.0 . . ?
C32 C31 C30 111.3(3) . . ?
C32 C31 H31A 109.4 . . ?
C32 C31 H31B 109.4 . . ?
C31 C32 H32A 109.5 . . ?
C31 C32 H32B 109.5 . . ?
C31 C32 C33 110.6(3) . . ?
H32A C32 H32B 108.1 . . ?
C33 C32 H32A 109.5 . . ?
C33 C32 H32B 109.5 . . ?
C32 C33 H33A 109.4 . . ?
C32 C33 H33B 109.4 . . ?
H33A C33 H33B 108.0 . . ?
C34 C33 C32 111.1(4) . . ?
C34 C33 H33A 109.4 . . ?
C34 C33 H33B 109.4 . . ?
C29 C34 H34A 109.4 . . ?
C29 C34 H34B 109.4 . . ?
C33 C34 C29 111.0(3) . . ?
C33 C34 H34A 109.4 . . ?
C33 C34 H34B 109.4 . . ?
H34A C34 H34B 108.0 . . ?
F11A B1 F10 116.7(9) . . ?
F11B B1 F10 102.8(11) . . ?
F11B B1 F12B 118.2(14) . . ?
F11B B1 F13B 103.1(12) . . ?
F12A B1 F10 107.8(11) . . ?
F12A B1 F11A 106.9(10) . . ?
F12B B1 F10 109.8(11) . . ?
F12B B1 F13B 115.4(16) . . ?
F13A B1 F10 112.7(10) . . ?
F13A B1 F11A 106.0(14) . . ?
F13A B1 F12A 106.2(14) . . ?
F13B B1 F10 106.1(10) . . ?

loop_
_geom_bond_atom_site_label_1
_geom_bond_atom_site_label_2
_geom_bond_distance
_geom_bond_site_symmetry_2
_geom_bond_publ_flag
C1 Pd1 2.212(4) . ?
C1 C2 1.401(6) . ?
C1 C6 1.412(6) . ?
C1 C7 1.462(6) . ?
F1 C14 1.345(5) . ?
N1 Pd1 2.109(3) . ?
N1 C15 1.105(5) . ?
P1 Pd1 2.2868(10) . ?
P1 C17 1.847(3) . ?
P1 C23 1.851(3) . ?
P1 C29 1.845(3) . ?
Pd1 C2 2.404(5) . ?
Pd1 C7 2.058(3) . ?
C2 H2 0.89(4) . ?
C2 C3 1.402(7) . ?
F2 C13 1.348(6) . ?
C3 H3 0.9300 . ?
C3 C4 1.351(8) . ?
F3 C12 1.341(5) . ?
C4 H4 0.9300 . ?
C4 C5 1.364(8) . ?
F4 C11 1.342(6) . ?
C5 H5 0.9300 . ?
C5 C6 1.371(8) . ?
F5 C10 1.344(6) . ?
C6 H6 0.9300 . ?
C7 H7 0.9800 . ?
C7 C8 1.506(5) . ?
C8 H8A 0.9700 . ?
C8 H8B 0.9700 . ?
C8 C9 1.515(5) . ?
C9 C10 1.354(6) . ?
C9 C14 1.379(6) . ?
C10 C11 1.401(6) . ?
C11 C12 1.350(8) . ?
C12 C13 1.333(8) . ?
C13 C14 1.369(6) . ?
C15 C16 1.468(6) . ?
C16 H16A 0.9600 . ?
C16 H16B 0.9600 . ?
C16 H16C 0.9600 . ?
C17 H17 0.9800 . ?
C17 C18 1.528(5) . ?
C17 C22 1.491(5) . ?
C18 H18A 0.9700 . ?
C18 H18B 0.9700 . ?
C18 C19 1.511(6) . ?
C19 H19A 0.9700 . ?
C19 H19B 0.9700 . ?
C19 C20 1.482(7) . ?
C20 H20A 0.9700 . ?
C20 H20B 0.9700 . ?
C20 C21 1.506(6) . ?
C21 H21A 0.9700 . ?
C21 H21B 0.9700 . ?
C21 C22 1.537(6) . ?
C22 H22A 0.9700 . ?
C22 H22B 0.9700 . ?
C23 H23 0.9800 . ?
C23 C24 1.530(5) . ?
C23 C28 1.522(5) . ?
C24 H24A 0.9700 . ?
C24 H24B 0.9700 . ?
C24 C25 1.536(5) . ?
C25 H25A 0.9700 . ?
C25 H25B 0.9700 . ?
C25 C26 1.491(7) . ?
C26 H26A 0.9700 . ?
C26 H26B 0.9700 . ?
C26 C27 1.516(6) . ?
C27 H27A 0.9700 . ?
C27 H27B 0.9700 . ?
C27 C28 1.532(5) . ?
C28 H28A 0.9700 . ?
C28 H28B 0.9700 . ?
C29 H29 0.9800 . ?
C29 C30 1.537(5) . ?
C29 C34 1.532(5) . ?
C30 H30A 0.9700 . ?
C30 H30B 0.9700 . ?
C30 C31 1.534(5) . ?
C31 H31A 0.9700 . ?
C31 H31B 0.9700 . ?
C31 C32 1.506(6) . ?
C32 H32A 0.9700 . ?
C32 H32B 0.9700 . ?
C32 C33 1.524(6) . ?
C33 H33A 0.9700 . ?
C33 H33B 0.9700 . ?
C33 C34 1.521(5) . ?
C34 H34A 0.9700 . ?
C34 H34B 0.9700 . ?
B1 F10 1.361(9) . ?
B1 F11A 1.352(13) . ?
B1 F11B 1.259(14) . ?
B1 F12A 1.329(15) . ?
B1 F12B 1.269(13) . ?
B1 F13A 1.268(18) . ?
B1 F13B 1.357(19) . ?

loop_
_geom_torsion_atom_site_label_1
_geom_torsion_atom_site_label_2
_geom_torsion_atom_site_label_3
_geom_torsion_atom_site_label_4
_geom_torsion
_geom_torsion_site_symmetry_1
_geom_torsion_site_symmetry_2
_geom_torsion_site_symmetry_3
_geom_torsion_site_symmetry_4
_geom_torsion_publ_flag
C1 C2 C3 C4 0.0(7) . . . . ?
C1 C7 C8 C9 -78.8(5) . . . . ?
P1 C17 C18 C19 -167.1(4) . . . . ?
P1 C17 C22 C21 167.9(3) . . . . ?
P1 C23 C24 C25 169.6(3) . . . . ?
P1 C23 C28 C27 -173.5(3) . . . . ?
P1 C29 C30 C31 179.1(3) . . . . ?
P1 C29 C34 C33 -178.5(3) . . . . ?
Pd1 C1 C2 C3 -113.2(4) . . . . ?
Pd1 C1 C6 C5 92.9(5) . . . . ?
Pd1 C1 C7 C8 -110.1(3) . . . . ?
Pd1 P1 C17 C18 50.3(3) . . . . ?
Pd1 P1 C17 C22 -174.4(3) . . . . ?
Pd1 P1 C23 C24 -64.0(3) . . . . ?
Pd1 P1 C23 C28 167.5(2) . . . . ?
Pd1 P1 C29 C30 55.3(3) . . . . ?
Pd1 P1 C29 C34 -67.4(3) . . . . ?
Pd1 C2 C3 C4 -77.2(6) . . . . ?
Pd1 C7 C8 C9 -166.9(3) . . . . ?
C2 C1 C6 C5 1.8(7) . . . . ?
C2 C1 C7 Pd1 61.3(3) . . . . ?
C2 C1 C7 C8 -48.8(5) . . . . ?
C2 C3 C4 C5 0.8(9) . . . . ?
F2 C13 C14 F1 -1.0(8) . . . . ?
F2 C13 C14 C9 177.8(5) . . . . ?
C3 C4 C5 C6 -0.3(9) . . . . ?
F3 C12 C13 F2 1.2(9) . . . . ?
F3 C12 C13 C14 -179.7(5) . . . . ?
C4 C5 C6 C1 -1.1(8) . . . . ?
F4 C11 C12 F3 0.2(9) . . . . ?
F4 C11 C12 C13 179.9(6) . . . . ?
F5 C10 C11 F4 -0.5(8) . . . . ?
F5 C10 C11 C12 179.8(5) . . . . ?
C6 C1 C2 Pd1 111.9(4) . . . . ?
C6 C1 C2 C3 -1.3(6) . . . . ?
C6 C1 C7 Pd1 -103.4(4) . . . . ?
C6 C1 C7 C8 146.5(4) . . . . ?
C7 C1 C2 Pd1 -53.5(3) . . . . ?
C7 C1 C2 C3 -166.6(4) . . . . ?
C7 C1 C6 C5 166.6(4) . . . . ?
C7 C8 C9 C10 95.5(5) . . . . ?
C7 C8 C9 C14 -83.5(5) . . . . ?
C8 C9 C10 F5 0.7(8) . . . . ?
C8 C9 C10 C11 179.6(5) . . . . ?
C8 C9 C14 F1 -0.5(7) . . . . ?
C8 C9 C14 C13 -179.3(5) . . . . ?
C9 C10 C11 F4 -179.5(5) . . . . ?
C9 C10 C11 C12 0.8(9) . . . . ?
C10 C9 C14 F1 -179.6(4) . . . . ?
C10 C9 C14 C13 1.6(7) . . . . ?
C10 C11 C12 F3 179.9(5) . . . . ?
C10 C11 C12 C13 -0.4(9) . . . . ?
C11 C12 C13 F2 -178.4(5) . . . . ?
C11 C12 C13 C14 0.7(9) . . . . ?
C12 C13 C14 F1 179.9(5) . . . . ?
C12 C13 C14 C9 -1.3(8) . . . . ?
C14 C9 C10 F5 179.7(5) . . . . ?
C14 C9 C10 C11 -1.4(8) . . . . ?
C17 P1 C23 C24 57.5(3) . . . . ?
C17 P1 C23 C28 -71.0(3) . . . . ?
C17 P1 C29 C30 -60.6(3) . . . . ?
C17 P1 C29 C34 176.8(3) . . . . ?
C17 C18 C19 C20 -51.9(6) . . . . ?
C18 C17 C22 C21 -55.8(4) . . . . ?
C18 C19 C20 C21 51.8(6) . . . . ?
C19 C20 C21 C22 -52.8(6) . . . . ?
C20 C21 C22 C17 54.9(5) . . . . ?
C22 C17 C18 C19 54.3(5) . . . . ?
C23 P1 C17 C18 -77.1(3) . . . . ?
C23 P1 C17 C22 58.3(3) . . . . ?
C23 P1 C29 C30 -176.9(3) . . . . ?
C23 P1 C29 C34 60.4(3) . . . . ?
C23 C24 C25 C26 57.7(5) . . . . ?
C24 C23 C28 C27 56.5(4) . . . . ?
C24 C25 C26 C27 -55.3(5) . . . . ?
C25 C26 C27 C28 53.9(5) . . . . ?
C26 C27 C28 C23 -54.6(5) . . . . ?
C28 C23 C24 C25 -58.0(4) . . . . ?
C29 P1 C17 C18 170.6(3) . . . . ?
C29 P1 C17 C22 -54.1(3) . . . . ?
C29 P1 C23 C24 170.4(3) . . . . ?
C29 P1 C23 C28 41.9(3) . . . . ?
C29 C30 C31 C32 58.1(5) . . . . ?
C30 C29 C34 C33 57.4(5) . . . . ?
C30 C31 C32 C33 -56.9(6) . . . . ?
C31 C32 C33 C34 56.3(5) . . . . ?
C32 C33 C34 C29 -57.0(5) . . . . ?
C34 C29 C30 C31 -57.4(4) . . . . ?

loop_
_smtbx_masks_void_nr
_smtbx_masks_void_average_x
_smtbx_masks_void_average_y
_smtbx_masks_void_average_z
_smtbx_masks_void_volume
_smtbx_masks_void_count_electrons
_smtbx_masks_void_content
1 0.000 0.000 0.500 319.0 74.5 ?
